data_1513349
loop_
_publ_author_name
'Yamaguchi, Tetsuo'
'Hatano, Sayaka'
'Abe, Jiro'

_publ_section_title
;
 Multistate Photochromism of 1-Phenylnaphthalene-Bridged Imidazole Dimer
 That Has Three Colorless Isomers and Two Colored Isomers.
;
_journal_issue 1
_journal_name_full 'The journal of physical chemistry. A'
_journal_page_first 134
_journal_paper_doi 10.1021/jp411190d
_journal_volume 118
_journal_year 2013
_chemical_formula_sum 'C46 H30 N4'
_chemical_formula_weight 638.74
_chemical_name_systematic
; 
 ? 
;
_space_group_IT_number 2
_symmetry_cell_setting triclinic
_symmetry_space_group_name_Hall '-P 1'
_symmetry_space_group_name_H-M 'P -1'
_atom_sites_solution_hydrogens geom
_atom_sites_solution_primary direct
_atom_sites_solution_secondary difmap
_audit_creation_method SHELXL-97
_cell_angle_alpha 82.640(5)
_cell_angle_beta 87.985(5)
_cell_angle_gamma 75.216(5)
_cell_formula_units_Z 2
_cell_length_a 9.720(4)
_cell_length_b 11.606(5)
_cell_length_c 15.241(6)
_cell_measurement_reflns_used 3580
_cell_measurement_temperature 183
_cell_measurement_theta_max 25.50
_cell_measurement_theta_min 2.40
_cell_volume 1648.7(12)
_computing_cell_refinement 'Bruker SAINT'
_computing_data_collection 'Bruker APEX2'
_computing_data_reduction 'Bruker SAINT'
_computing_molecular_graphics 'Bruker SHELXTL'
_computing_publication_material 'Bruker SHELXTL'
_computing_structure_refinement 'SHELXL-97 (Sheldrick, 2008)'
_computing_structure_solution 'SHELXS-97 (Sheldrick, 2008)'
_diffrn_ambient_temperature 183
_diffrn_detector_area_resol_mean 8.333
_diffrn_measured_fraction_theta_full 0.992
_diffrn_measured_fraction_theta_max 0.992
_diffrn_measurement_device_type 'Bruker APEX-II CCD'
_diffrn_measurement_method '\f and \w scans'
_diffrn_radiation_monochromator graphite
_diffrn_radiation_source 'fine-focus sealed tube'
_diffrn_radiation_type MoK\a
_diffrn_radiation_wavelength 0.71073
_diffrn_reflns_av_R_equivalents 0.0454
_diffrn_reflns_av_sigmaI/netI 0.0524
_diffrn_reflns_limit_h_max 11
_diffrn_reflns_limit_h_min -11
_diffrn_reflns_limit_k_max 14
_diffrn_reflns_limit_k_min -14
_diffrn_reflns_limit_l_max 18
_diffrn_reflns_limit_l_min -18
_diffrn_reflns_number 16466
_diffrn_reflns_theta_full 25.55
_diffrn_reflns_theta_max 25.55
_diffrn_reflns_theta_min 1.35
_exptl_absorpt_coefficient_mu 0.076
_exptl_absorpt_correction_type empirical
_exptl_absorpt_process_details ';SADABS Sheldrich 1996;'
_exptl_crystal_colour 'pale yellow'
_exptl_crystal_density_diffrn 1.287
_exptl_crystal_density_meas 0
_exptl_crystal_density_method 'not measured'
_exptl_crystal_description plate
_exptl_crystal_F_000 668
_refine_diff_density_max 0.365
_refine_diff_density_min -0.410
_refine_diff_density_rms 0.049
_refine_ls_extinction_coef 0.0036(13)
_refine_ls_extinction_expression Fc^*^=kFc[1+0.001xFc^2^\l^3^/sin(2\q)]^-1/4^
_refine_ls_extinction_method SHELXL
_refine_ls_goodness_of_fit_ref 0.993
_refine_ls_hydrogen_treatment mixed
_refine_ls_matrix_type full
_refine_ls_number_parameters 452
_refine_ls_number_reflns 6123
_refine_ls_number_restraints 0
_refine_ls_restrained_S_all 0.993
_refine_ls_R_factor_all 0.0790
_refine_ls_R_factor_gt 0.0508
_refine_ls_shift/su_max 0.080
_refine_ls_shift/su_mean 0.004
_refine_ls_structure_factor_coef Fsqd
_refine_ls_weighting_details 'calc w=1/[\s^2^(Fo^2^)+(0.0649P)^2^+0.8506P] where P=(Fo^2^+2Fc^2^)/3'
_refine_ls_weighting_scheme calc
_refine_ls_wR_factor_gt 0.1239
_refine_ls_wR_factor_ref 0.1403
_reflns_number_gt 4334
_reflns_number_total 6123
_reflns_threshold_expression >2sigma(I)
_cod_data_source_file jp411190d_si_003.cif
_cod_data_source_block a_121228_1
_cod_depositor_comments
;
The following automatic conversions were performed:

'_symmetry_cell_setting' value 'Triclinic' changed to 'triclinic'
according to
/usr/data/users/saulius/automatic-downloads/current/ACS/lib/dictionaries/cif_core.dic
dictionary named 'cif_core.dic' version 2.4.2 from 2011-04-26.

Automatic conversion script
Id: cif_fix_values 2281 2013-09-26 08:29:07Z andrius 
;
_cod_original_cell_volume 1648.8(12)
_cod_original_sg_symbol_H-M P-1
_cod_database_code 1513349

loop_
_symmetry_equiv_pos_as_xyz
'x, y, z'
'-x, -y, -z'

loop_
_atom_site_label
_atom_site_type_symbol
_atom_site_fract_x
_atom_site_fract_y
_atom_site_fract_z
_atom_site_U_iso_or_equiv
_atom_site_adp_type
_atom_site_occupancy
_atom_site_symmetry_multiplicity
_atom_site_calc_flag
_atom_site_refinement_flags
C6 C 0.7059(2) 0.62838(17) 0.16617(12) 0.0223(4) Uani 1 1 d .
C16 C 0.5800(2) 0.47461(18) 0.23671(13) 0.0211(4) Uani 1 1 d .
C8 C 0.4836(2) 0.59876(18) 0.10138(13) 0.0271(5) Uani 1 1 d .
C7 C 0.5904(2) 0.56406(17) 0.16930(13) 0.0214(4) Uani 1 1 d .
C13 C 0.3632(2) 0.5495(2) 0.11017(15) 0.0323(5) Uani 1 1 d .
C15 C 0.4594(2) 0.42677(19) 0.24445(14) 0.0268(5) Uani 1 1 d .
H15 H 0.4527 0.3671 0.2921 0.032 Uiso 1 1 calc R
C14 C 0.3528(2) 0.4660(2) 0.18374(15) 0.0316(5) Uani 1 1 d .
H14 H 0.2702 0.4363 0.1913 0.038 Uiso 1 1 calc R
C1 C 0.8499(2) 0.56913(18) 0.17744(14) 0.0262(5) Uani 1 1 d .
C5 C 0.6688(2) 0.75360(19) 0.15353(14) 0.0300(5) Uani 1 1 d .
H5 H 0.5712 0.7953 0.1481 0.036 Uiso 1 1 calc R
C9 C 0.4971(3) 0.67540(19) 0.02306(14) 0.0351(6) Uani 1 1 d .
H9 H 0.5796 0.7051 0.0141 0.042 Uiso 1 1 calc R
C12 C 0.2574(3) 0.5838(2) 0.04284(17) 0.0459(7) Uani 1 1 d .
H12 H 0.1767 0.5514 0.0483 0.055 Uiso 1 1 calc R
C2 C 0.9514(3) 0.6356(2) 0.17280(19) 0.0440(7) Uani 1 1 d .
H2 H 1.0492 0.5950 0.1799 0.053 Uiso 1 1 calc R
C11 C 0.2710(3) 0.6625(3) -0.02919(18) 0.0562(9) Uani 1 1 d .
H11 H 0.1979 0.6874 -0.0725 0.067 Uiso 1 1 calc R
C10 C 0.3928(3) 0.7069(2) -0.03960(16) 0.0490(8) Uani 1 1 d .
H10 H 0.4028 0.7597 -0.0911 0.059 Uiso 1 1 calc R
C3 C 0.9124(3) 0.7592(2) 0.1581(2) 0.0538(8) Uani 1 1 d .
H3 H 0.9828 0.8033 0.1545 0.065 Uiso 1 1 calc R
C4 C 0.7705(3) 0.8186(2) 0.14867(17) 0.0423(6) Uani 1 1 d .
H4 H 0.7427 0.9038 0.1389 0.051 Uiso 1 1 calc R
C18 C 1.0143(2) 0.25496(18) 0.18762(13) 0.0239(5) Uani 1 1 d .
C19 C 0.9015(2) 0.24854(17) 0.24407(13) 0.0228(4) Uani 1 1 d .
C17 C 0.8987(2) 0.43833(18) 0.19383(13) 0.0225(4) Uani 1 1 d .
C26 C 0.8634(2) 0.14026(18) 0.28779(14) 0.0293(5) Uani 1 1 d .
C21 C 1.2607(2) 0.16536(19) 0.13912(14) 0.0304(5) Uani 1 1 d .
H21 H 1.2882 0.2320 0.1564 0.036 Uiso 1 1 calc R
C25 C 1.0836(3) 0.05826(19) 0.12554(15) 0.0356(5) Uani 1 1 d .
H25 H 0.9890 0.0505 0.1342 0.043 Uiso 1 1 calc R
C20 C 1.1206(2) 0.15676(18) 0.15211(13) 0.0256(5) Uani 1 1 d .
C22 C 1.3598(3) 0.0772(2) 0.10113(15) 0.0365(6) Uani 1 1 d .
H22 H 1.4552 0.0834 0.0932 0.044 Uiso 1 1 calc R
C27 C 0.7335(3) 0.1157(2) 0.27288(15) 0.0399(6) Uani 1 1 d .
H27 H 0.6630 0.1734 0.2379 0.048 Uiso 1 1 calc R
C23 C 1.3212(3) -0.0191(2) 0.07475(15) 0.0406(6) Uani 1 1 d .
H23 H 1.3895 -0.0790 0.0484 0.049 Uiso 1 1 calc R
C24 C 1.1828(3) -0.0284(2) 0.08665(16) 0.0435(6) Uani 1 1 d .
H24 H 1.1557 -0.0945 0.0681 0.052 Uiso 1 1 calc R
C31 C 0.9633(3) 0.0548(2) 0.33959(16) 0.0464(7) Uani 1 1 d .
H31 H 1.0519 0.0704 0.3510 0.056 Uiso 1 1 calc R
C28 C 0.7068(4) 0.0084(3) 0.30849(18) 0.0600(9) Uani 1 1 d .
H28 H 0.6178 -0.0073 0.2983 0.072 Uiso 1 1 calc R
C30 C 0.9366(5) -0.0530(2) 0.3750(2) 0.0693(10) Uani 1 1 d .
H30 H 1.0065 -0.1108 0.4105 0.083 Uiso 1 1 calc R
C29 C 0.8089(5) -0.0768(3) 0.3591(2) 0.0754(12) Uani 1 1 d .
H29 H 0.7908 -0.1514 0.3827 0.091 Uiso 1 1 calc R
C32 C 0.7025(2) 0.42136(17) 0.30103(13) 0.0213(4) Uani 1 1 d .
C33 C 0.6927(2) 0.35957(19) 0.44301(13) 0.0266(5) Uani 1 1 d .
C34 C 0.7323(2) 0.47828(19) 0.42963(13) 0.0243(5) Uani 1 1 d .
C35 C 0.6779(2) 0.2832(2) 0.52616(14) 0.0318(5) Uani 1 1 d .
C40 C 0.6524(2) 0.3275(2) 0.60752(14) 0.0350(6) Uani 1 1 d .
H40 H 0.6433 0.4103 0.6109 0.042 Uiso 1 1 calc R
C38 C 0.6516(3) 0.1315(2) 0.67906(15) 0.0438(6) Uani 1 1 d .
H38 H 0.6445 0.0794 0.7315 0.053 Uiso 1 1 calc R
C36 C 0.6875(3) 0.1624(2) 0.52235(15) 0.0409(6) Uani 1 1 d .
H36 H 0.7040 0.1312 0.4672 0.049 Uiso 1 1 calc R
C37 C 0.6731(3) 0.0874(2) 0.59827(16) 0.0470(7) Uani 1 1 d .
H37 H 0.6781 0.0052 0.5950 0.056 Uiso 1 1 calc R
C39 C 0.6404(3) 0.2514(2) 0.68329(15) 0.0410(6) Uani 1 1 d .
H39 H 0.6244 0.2820 0.7387 0.049 Uiso 1 1 calc R
N4 N 0.73825(16) 0.51420(15) 0.34714(11) 0.0224(4) Uani 1 1 d .
N1 N 1.01319(17) 0.37249(15) 0.15830(12) 0.0252(4) Uani 1 1 d .
N3 N 0.67466(19) 0.32838(15) 0.36738(11) 0.0263(4) Uani 1 1 d .
N2 N 0.82831(17) 0.36794(14) 0.24796(10) 0.0206(4) Uani 1 1 d .
C42 C 0.7594(2) 0.5511(2) 0.49706(14) 0.0321(5) Uani 1 1 d .
C43 C 0.6872(3) 0.6710(2) 0.49095(16) 0.0427(6) Uani 1 1 d .
H43 H 0.6219 0.7048 0.4440 0.051 Uiso 1 1 calc R
C41 C 0.8588(3) 0.5030(3) 0.56344(16) 0.0573(9) Uani 1 1 d .
H41 H 0.9100 0.4210 0.5686 0.069 Uiso 1 1 calc R
C44 C 0.7090(5) 0.7420(3) 0.5521(2) 0.0755(12) Uani 1 1 d .
H44 H 0.6566 0.8236 0.5480 0.091 Uiso 1 1 calc R
C45 C 0.8818(3) 0.5794(5) 0.62318(19) 0.0877(15) Uani 1 1 d .
H45 H 0.9523 0.5491 0.6677 0.105 Uiso 1 1 calc R
C46 C 0.8045(5) 0.6964(5) 0.6181(3) 0.0922(16) Uani 1 1 d .
H46 H 0.8178 0.7455 0.6607 0.111 Uiso 1 1 calc R

loop_
_atom_site_aniso_label
_atom_site_aniso_U_11
_atom_site_aniso_U_22
_atom_site_aniso_U_33
_atom_site_aniso_U_23
_atom_site_aniso_U_13
_atom_site_aniso_U_12
C6 0.0246(11) 0.0235(10) 0.0166(10) -0.0016(8) 0.0045(8) -0.0033(8)
C16 0.0163(10) 0.0275(11) 0.0196(10) -0.0078(8) 0.0017(8) -0.0036(8)
C8 0.0257(11) 0.0281(11) 0.0224(11) -0.0113(9) -0.0029(9) 0.0070(9)
C7 0.0191(10) 0.0234(10) 0.0187(10) -0.0058(8) 0.0014(8) 0.0014(8)
C13 0.0209(11) 0.0422(13) 0.0304(12) -0.0205(10) -0.0053(9) 0.0067(10)
C15 0.0220(11) 0.0351(12) 0.0263(11) -0.0110(9) 0.0053(9) -0.0103(9)
C14 0.0163(11) 0.0452(14) 0.0372(13) -0.0222(11) 0.0035(9) -0.0070(10)
C1 0.0214(11) 0.0251(11) 0.0327(12) -0.0074(9) 0.0090(9) -0.0063(9)
C5 0.0351(13) 0.0271(11) 0.0241(11) -0.0028(9) 0.0078(9) -0.0023(10)
C9 0.0450(14) 0.0293(12) 0.0220(11) -0.0086(9) -0.0046(10) 0.0105(10)
C12 0.0268(13) 0.0606(17) 0.0451(16) -0.0349(14) -0.0153(11) 0.0144(12)
C2 0.0248(12) 0.0341(13) 0.0775(19) -0.0187(13) 0.0231(12) -0.0128(10)
C11 0.0547(19) 0.0605(18) 0.0366(15) -0.0295(14) -0.0286(13) 0.0313(15)
C10 0.065(2) 0.0398(14) 0.0264(13) -0.0135(11) -0.0150(12) 0.0211(13)
C3 0.0431(16) 0.0334(14) 0.091(2) -0.0200(14) 0.0359(15) -0.0201(12)
C4 0.0540(17) 0.0251(12) 0.0475(15) -0.0062(11) 0.0253(12) -0.0120(11)
C18 0.0203(11) 0.0239(11) 0.0283(11) -0.0069(9) -0.0054(8) -0.0044(8)
C19 0.0225(11) 0.0238(10) 0.0218(10) -0.0045(8) -0.0054(8) -0.0037(8)
C17 0.0157(10) 0.0258(11) 0.0271(11) -0.0058(9) 0.0005(8) -0.0062(8)
C26 0.0435(14) 0.0243(11) 0.0205(11) -0.0048(9) 0.0045(9) -0.0090(10)
C21 0.0287(12) 0.0303(12) 0.0304(12) -0.0082(9) -0.0006(9) -0.0020(10)
C25 0.0450(14) 0.0312(12) 0.0321(13) -0.0093(10) 0.0021(10) -0.0103(11)
C20 0.0282(12) 0.0249(11) 0.0217(10) -0.0031(8) -0.0037(8) -0.0023(9)
C22 0.0349(13) 0.0368(13) 0.0289(12) -0.0014(10) 0.0052(10) 0.0050(10)
C27 0.0617(17) 0.0461(14) 0.0217(12) -0.0093(10) 0.0070(11) -0.0302(13)
C23 0.0598(18) 0.0255(12) 0.0251(12) -0.0032(10) 0.0105(11) 0.0088(11)
C24 0.0702(19) 0.0281(12) 0.0318(13) -0.0107(10) 0.0086(12) -0.0096(12)
C31 0.0679(19) 0.0282(13) 0.0340(14) 0.0001(11) 0.0010(12) 0.0023(12)
C28 0.108(3) 0.0591(19) 0.0343(15) -0.0157(14) 0.0201(16) -0.0577(19)
C30 0.122(3) 0.0277(15) 0.0466(18) 0.0031(13) 0.0062(19) -0.0026(17)
C29 0.158(4) 0.0377(17) 0.0397(17) -0.0060(14) 0.029(2) -0.045(2)
C32 0.0208(10) 0.0233(10) 0.0196(10) -0.0030(8) 0.0005(8) -0.0048(8)
C33 0.0241(11) 0.0300(11) 0.0217(11) -0.0037(9) 0.0019(8) 0.0006(9)
C34 0.0134(10) 0.0355(12) 0.0225(11) -0.0070(9) -0.0024(8) -0.0013(9)
C35 0.0358(13) 0.0317(12) 0.0221(11) -0.0011(9) 0.0026(9) 0.0008(10)
C40 0.0410(14) 0.0327(12) 0.0236(12) -0.0022(10) 0.0037(10) 0.0036(10)
C38 0.0548(16) 0.0418(14) 0.0236(12) 0.0061(10) 0.0072(11) 0.0023(12)
C36 0.0616(17) 0.0342(13) 0.0220(12) -0.0028(10) 0.0059(11) -0.0042(12)
C37 0.0729(19) 0.0307(13) 0.0287(13) 0.0015(10) 0.0100(12) -0.0014(12)
C39 0.0522(16) 0.0407(14) 0.0203(11) -0.0030(10) 0.0057(10) 0.0048(12)
N4 0.0140(8) 0.0291(9) 0.0242(9) -0.0059(7) -0.0022(7) -0.0038(7)
N1 0.0174(9) 0.0244(9) 0.0350(10) -0.0097(8) -0.0003(7) -0.0043(7)
N3 0.0307(10) 0.0270(9) 0.0192(9) -0.0007(7) 0.0024(7) -0.0051(8)
N2 0.0176(8) 0.0240(9) 0.0200(9) -0.0018(7) -0.0019(7) -0.0052(7)
C42 0.0182(11) 0.0610(16) 0.0246(11) -0.0144(11) 0.0055(9) -0.0200(11)
C43 0.0576(17) 0.0499(15) 0.0345(13) -0.0161(12) 0.0156(12) -0.0356(13)
C41 0.0221(13) 0.122(3) 0.0304(14) -0.0247(16) 0.0013(10) -0.0151(15)
C44 0.133(3) 0.087(2) 0.0424(18) -0.0341(17) 0.033(2) -0.084(2)
C45 0.0367(17) 0.223(5) 0.0307(16) -0.049(2) 0.0116(13) -0.068(3)
C46 0.103(3) 0.169(4) 0.058(2) -0.068(3) 0.046(2) -0.112(3)

loop_
_atom_type_symbol
_atom_type_description
_atom_type_scat_dispersion_real
_atom_type_scat_dispersion_imag
_atom_type_scat_source
C C 0.0033 0.0016 'International Tables Vol C Tables 4.2.6.8 and 6.1.1.4'
H H 0.0000 0.0000 'International Tables Vol C Tables 4.2.6.8 and 6.1.1.4'
N N 0.0061 0.0033 'International Tables Vol C Tables 4.2.6.8 and 6.1.1.4'

loop_
_geom_angle_atom_site_label_1
_geom_angle_atom_site_label_2
_geom_angle_atom_site_label_3
_geom_angle
C5 C6 C1 118.05(19)
C5 C6 C7 118.75(18)
C1 C6 C7 123.18(18)
C7 C16 C15 121.02(18)
C7 C16 C32 120.14(18)
C15 C16 C32 118.76(18)
C9 C8 C13 118.2(2)
C9 C8 C7 122.5(2)
C13 C8 C7 119.2(2)
C16 C7 C8 118.68(19)
C16 C7 C6 122.40(17)
C8 C7 C6 118.89(18)
C14 C13 C12 121.4(2)
C14 C13 C8 119.39(19)
C12 C13 C8 119.2(2)
C14 C15 C16 120.2(2)
C14 C15 H15 119.9
C16 C15 H15 119.9
C15 C14 C13 121.1(2)
C15 C14 H14 119.5
C13 C14 H14 119.5
C6 C1 C2 119.7(2)
C6 C1 C17 122.05(18)
C2 C1 C17 118.24(19)
C4 C5 C6 121.7(2)
C4 C5 H5 119.2
C6 C5 H5 119.2
C10 C9 C8 120.7(3)
C10 C9 H9 119.6
C8 C9 H9 119.6
C11 C12 C13 120.6(3)
C11 C12 H12 119.7
C13 C12 H12 119.7
C3 C2 C1 121.1(2)
C3 C2 H2 119.4
C1 C2 H2 119.4
C12 C11 C10 120.1(2)
C12 C11 H11 120.0
C10 C11 H11 120.0
C9 C10 C11 121.0(3)
C9 C10 H10 119.5
C11 C10 H10 119.5
C4 C3 C2 119.6(2)
C4 C3 H3 120.2
C2 C3 H3 120.2
C3 C4 C5 119.8(2)
C3 C4 H4 120.1
C5 C4 H4 120.1
N1 C18 C19 111.06(17)
N1 C18 C20 119.70(18)
C19 C18 C20 129.02(19)
C18 C19 N2 104.51(17)
C18 C19 C26 127.96(18)
N2 C19 C26 127.49(18)
N1 C17 N2 111.36(17)
N1 C17 C1 125.13(18)
N2 C17 C1 123.50(17)
C31 C26 C27 118.4(2)
C31 C26 C19 119.3(2)
C27 C26 C19 122.1(2)
C22 C21 C20 120.4(2)
C22 C21 H21 119.8
C20 C21 H21 119.8
C20 C25 C24 120.8(2)
C20 C25 H25 119.6
C24 C25 H25 119.6
C25 C20 C21 118.4(2)
C25 C20 C18 121.8(2)
C21 C20 C18 119.67(19)
C23 C22 C21 120.5(2)
C23 C22 H22 119.7
C21 C22 H22 119.7
C28 C27 C26 120.5(3)
C28 C27 H27 119.8
C26 C27 H27 119.8
C22 C23 C24 119.8(2)
C22 C23 H23 120.1
C24 C23 H23 120.1
C23 C24 C25 120.2(2)
C23 C24 H24 119.9
C25 C24 H24 119.9
C26 C31 C30 121.1(3)
C26 C31 H31 119.4
C30 C31 H31 119.4
C29 C28 C27 120.3(3)
C29 C28 H28 119.8
C27 C28 H28 119.8
C29 C30 C31 120.0(3)
C29 C30 H30 120.0
C31 C30 H30 120.0
C30 C29 C28 119.7(3)
C30 C29 H29 120.1
C28 C29 H29 120.1
N3 C32 N4 108.15(16)
N3 C32 N2 108.67(15)
N4 C32 N2 107.97(15)
N3 C32 C16 113.18(17)
N4 C32 C16 111.72(16)
N2 C32 C16 106.98(15)
N3 C33 C35 121.6(2)
N3 C33 C34 109.20(18)
C35 C33 C34 129.15(19)
N4 C34 C42 121.0(2)
N4 C34 C33 110.13(17)
C42 C34 C33 128.82(19)
C36 C35 C40 118.9(2)
C36 C35 C33 118.20(19)
C40 C35 C33 122.9(2)
C39 C40 C35 120.2(2)
C39 C40 H40 119.9
C35 C40 H40 119.9
C39 C38 C37 119.8(2)
C39 C38 H38 120.1
C37 C38 H38 120.1
C37 C36 C35 120.4(2)
C37 C36 H36 119.8
C35 C36 H36 119.8
C36 C37 C38 120.2(2)
C36 C37 H37 119.9
C38 C37 H37 119.9
C38 C39 C40 120.5(2)
C38 C39 H39 119.8
C40 C39 H39 119.8
C34 N4 C32 105.74(17)
C17 N1 C18 105.68(17)
C33 N3 C32 106.77(17)
C17 N2 C19 107.33(16)
C17 N2 C32 121.63(16)
C19 N2 C32 130.96(16)
C43 C42 C41 119.6(2)
C43 C42 C34 118.8(2)
C41 C42 C34 121.6(2)
C44 C43 C42 120.7(3)
C44 C43 H43 119.6
C42 C43 H43 119.6
C42 C41 C45 118.1(3)
C42 C41 H41 120.9
C45 C41 H41 120.9
C46 C44 C43 120.5(4)
C46 C44 H44 119.7
C43 C44 H44 119.7
C46 C45 C41 121.1(3)
C46 C45 H45 119.5
C41 C45 H45 119.4
C44 C46 C45 119.8(3)
C44 C46 H46 120.1
C45 C46 H46 120.1

loop_
_geom_bond_atom_site_label_1
_geom_bond_atom_site_label_2
_geom_bond_distance
C6 C5 1.395(3)
C6 C1 1.399(3)
C6 C7 1.495(3)
C16 C7 1.384(3)
C16 C15 1.415(3)
C16 C32 1.520(3)
C8 C9 1.418(3)
C8 C13 1.424(3)
C8 C7 1.438(3)
C13 C14 1.404(3)
C13 C12 1.424(3)
C15 C14 1.362(3)
C15 H15 0.9500
C14 H14 0.9500
C1 C2 1.394(3)
C1 C17 1.461(3)
C5 C4 1.383(3)
C5 H5 0.9500
C9 C10 1.365(3)
C9 H9 0.9500
C12 C11 1.360(4)
C12 H12 0.9500
C2 C3 1.377(3)
C2 H2 0.9500
C11 C10 1.404(4)
C11 H11 0.9500
C10 H10 0.9500
C3 C4 1.379(4)
C3 H3 0.9500
C4 H4 0.9500
C18 N1 1.377(3)
C18 C19 1.381(3)
C18 C20 1.475(3)
C19 N2 1.395(2)
C19 C26 1.472(3)
C17 N1 1.321(3)
C17 N2 1.375(3)
C26 C31 1.383(3)
C26 C27 1.396(3)
C21 C22 1.385(3)
C21 C20 1.395(3)
C21 H21 0.9500
C25 C20 1.392(3)
C25 C24 1.382(3)
C25 H25 0.9500
C22 C23 1.375(4)
C22 H22 0.9500
C27 C28 1.377(4)
C27 H27 0.9500
C23 C24 1.380(4)
C23 H23 0.9500
C24 H24 0.9500
C31 C30 1.381(4)
C31 H31 0.9500
C28 C29 1.384(5)
C28 H28 0.9500
C30 C29 1.374(5)
C30 H30 0.9500
C29 H29 0.9500
C32 N3 1.453(3)
C32 N4 1.476(3)
C32 N2 1.486(2)
C33 N3 1.282(3)
C33 C35 1.475(3)
C33 C34 1.510(3)
C34 N4 1.277(3)
C34 C42 1.481(3)
C35 C36 1.391(3)
C35 C40 1.392(3)
C40 C39 1.382(3)
C40 H40 0.9500
C38 C39 1.377(3)
C38 C37 1.383(3)
C38 H38 0.9500
C36 C37 1.381(3)
C36 H36 0.9500
C37 H37 0.9500
C39 H39 0.9500
C42 C43 1.383(3)
C42 C41 1.385(3)
C43 C44 1.375(4)
C43 H43 0.9500
C41 C45 1.410(5)
C41 H41 0.9500
C44 C46 1.353(6)
C44 H44 0.9500
C45 C46 1.368(6)
C45 H45 0.9500
C46 H46 0.9500
